data_2233740
loop_
_publ_author_name
'Naveed Umar, Muhammad'
'Shoaib, Mohammad'
'Ng, Seik Weng'

_publ_section_title
;
 2-Benzyl-3-phenyl-1-(pyridin-2-yl)propan-1-one
;
_journal_coeditor_code BT5803
_journal_issue 3
_journal_name_full 'Acta Crystallographica Section E'
_journal_page_first o575
_journal_paper_doi 10.1107/S1600536812003686
_journal_volume 68
_journal_year 2012
_chemical_formula_iupac 'C21 H19 N O'
_chemical_formula_moiety 'C21 H19 N O'
_chemical_formula_sum 'C21 H19 N O'
_chemical_formula_weight 301.37
_chemical_name_systematic
;
2-Benzyl-3-phenyl-1-(pyridin-2-yl)propan-1-one
;
_space_group_IT_number 14
_symmetry_cell_setting monoclinic
_symmetry_space_group_name_Hall '-P 2yn'
_symmetry_space_group_name_H-M 'P 1 21/n 1'
_atom_sites_solution_hydrogens geom
_atom_sites_solution_primary direct
_atom_sites_solution_secondary difmap
_audit_creation_method SHELXL97
_cell_angle_alpha 90.00
_cell_angle_beta 109.295(2)
_cell_angle_gamma 90.00
_cell_formula_units_Z 4
_cell_length_a 15.1569(3)
_cell_length_b 5.63330(10)
_cell_length_c 19.5468(4)
_cell_measurement_reflns_used 14175
_cell_measurement_temperature 100(2)
_cell_measurement_theta_max 76.0562
_cell_measurement_theta_min 3.0866
_cell_volume 1575.23(6)
_computing_cell_refinement 'CrysAlis PRO (Agilent, 2011)'
_computing_data_collection 'CrysAlis PRO (Agilent, 2011)'
_computing_data_reduction 'CrysAlis PRO (Agilent, 2011)'
_computing_molecular_graphics 'X-SEED (Barbour, 2001)'
_computing_publication_material 'publCIF (Westrip, 2010)'
_computing_structure_refinement 'SHELXL97 (Sheldrick, 2008)'
_computing_structure_solution 'SHELXS97 (Sheldrick, 2008)'
_diffrn_ambient_temperature 100(2)
_diffrn_detector_area_resol_mean 10.4041
_diffrn_measured_fraction_theta_full 0.999
_diffrn_measured_fraction_theta_max 0.999
_diffrn_measurement_device_type 'Agilent SuperNova Dual diffractometer with Atlas detector'
_diffrn_measurement_method \w
_diffrn_radiation_monochromator Mirror
_diffrn_radiation_source 'SuperNova (Cu) X-ray Source'
_diffrn_radiation_type CuK\a
_diffrn_radiation_wavelength 1.54184
_diffrn_reflns_av_R_equivalents 0.0343
_diffrn_reflns_av_sigmaI/netI 0.0195
_diffrn_reflns_limit_h_max 19
_diffrn_reflns_limit_h_min -19
_diffrn_reflns_limit_k_max 5
_diffrn_reflns_limit_k_min -7
_diffrn_reflns_limit_l_max 24
_diffrn_reflns_limit_l_min -24
_diffrn_reflns_number 25210
_diffrn_reflns_theta_full 76.25
_diffrn_reflns_theta_max 76.25
_diffrn_reflns_theta_min 3.22
_diffrn_standards_decay_% 0
_diffrn_standards_interval_count 0
_diffrn_standards_interval_time 0
_diffrn_standards_number 0
_exptl_absorpt_coefficient_mu 0.604
_exptl_absorpt_correction_T_max 0.9421
_exptl_absorpt_correction_T_min 0.8396
_exptl_absorpt_correction_type multi-scan
_exptl_absorpt_process_details '(CrysAlis PRO; Agilent, 2011)'
_exptl_crystal_colour colourless
_exptl_crystal_density_diffrn 1.271
_exptl_crystal_density_method 'not measured'
_exptl_crystal_description block
_exptl_crystal_F_000 640
_exptl_crystal_size_max 0.30
_exptl_crystal_size_mid 0.20
_exptl_crystal_size_min 0.10
_refine_diff_density_max 0.257
_refine_diff_density_min -0.214
_refine_ls_extinction_method none
_refine_ls_goodness_of_fit_ref 1.035
_refine_ls_hydrogen_treatment constr
_refine_ls_matrix_type full
_refine_ls_number_parameters 208
_refine_ls_number_reflns 3299
_refine_ls_number_restraints 0
_refine_ls_restrained_S_all 1.035
_refine_ls_R_factor_all 0.0378
_refine_ls_R_factor_gt 0.0364
_refine_ls_shift/su_max 0.001
_refine_ls_shift/su_mean 0.001
_refine_ls_structure_factor_coef Fsqd
_refine_ls_weighting_details 'calc w = 1/[\s^2^(Fo^2^)+(0.0537P)^2^+0.5533P] where P=(Fo^2^+2Fc^2^)/3'
_refine_ls_weighting_scheme calc
_refine_ls_wR_factor_gt 0.0965
_refine_ls_wR_factor_ref 0.0979
_reflns_number_gt 3133
_reflns_number_total 3299
_reflns_threshold_expression I>2\s(I)
_cod_data_source_file bt5803.cif
_cod_data_source_block I
_cod_original_cell_volume 1575.22(5)
_cod_original_sg_symbol_H-M 'P 21/n'
_cod_database_code 2233740
_cod_database_fobs_code 2233740

loop_
_symmetry_equiv_pos_as_xyz
'x, y, z'
'-x+1/2, y+1/2, -z+1/2'
'-x, -y, -z'
'x-1/2, -y-1/2, z-1/2'

loop_
_atom_site_type_symbol
_atom_site_label
_atom_site_fract_x
_atom_site_fract_y
_atom_site_fract_z
_atom_site_U_iso_or_equiv
_atom_site_adp_type
_atom_site_calc_flag
_atom_site_refinement_flags
_atom_site_occupancy
_atom_site_symmetry_multiplicity
O O1 0.52050(5) 0.37525(13) 0.78840(4) 0.01980(17) Uani d . 1 1
N N1 0.46273(6) 0.74653(15) 0.63746(5) 0.0198(2) Uani d . 1 1
C C1 0.42604(8) 0.7372(2) 0.56524(6) 0.0238(2) Uani d . 1 1
H H1 0.4365 0.8677 0.5381 0.029 Uiso calc R 1 1
C C2 0.37344(8) 0.5477(2) 0.52749(6) 0.0238(2) Uani d . 1 1
H H2 0.3482 0.5497 0.4761 0.029 Uiso calc R 1 1
C C3 0.35863(8) 0.3560(2) 0.56657(6) 0.0234(2) Uani d . 1 1
H H3 0.3218 0.2252 0.5425 0.028 Uiso calc R 1 1
C C4 0.39850(7) 0.35810(19) 0.64159(6) 0.0199(2) Uani d . 1 1
H H4 0.3908 0.2274 0.6698 0.024 Uiso calc R 1 1
C C5 0.45003(7) 0.55637(17) 0.67445(5) 0.0156(2) Uani d . 1 1
C C6 0.49749(6) 0.56118(17) 0.75561(5) 0.0149(2) Uani d . 1 1
C C7 0.51069(7) 0.80051(17) 0.79253(5) 0.0146(2) Uani d . 1 1
H H7 0.5282 0.9173 0.7607 0.018 Uiso calc R 1 1
C C8 0.58912(7) 0.79632(18) 0.86598(5) 0.0162(2) Uani d . 1 1
H H8A 0.5892 0.9489 0.8911 0.019 Uiso calc R 1 1
H H8B 0.5763 0.6684 0.8961 0.019 Uiso calc R 1 1
C C9 0.68460(7) 0.75692(17) 0.85936(5) 0.0152(2) Uani d . 1 1
C C10 0.72381(7) 0.92961(18) 0.82695(5) 0.0173(2) Uani d . 1 1
H H10 0.6902 1.0716 0.8093 0.021 Uiso calc R 1 1
C C11 0.81153(7) 0.89629(19) 0.82020(5) 0.0198(2) Uani d . 1 1
H H11 0.8372 1.0150 0.7978 0.024 Uiso calc R 1 1
C C12 0.86173(7) 0.68974(19) 0.84614(5) 0.0204(2) Uani d . 1 1
H H12 0.9218 0.6672 0.8418 0.024 Uiso calc R 1 1
C C13 0.82336(7) 0.51680(18) 0.87838(5) 0.0197(2) Uani d . 1 1
H H13 0.8573 0.3755 0.8963 0.024 Uiso calc R 1 1
C C14 0.73529(7) 0.54951(18) 0.88463(5) 0.0173(2) Uani d . 1 1
H H14 0.7094 0.4293 0.9063 0.021 Uiso calc R 1 1
C C15 0.41552(7) 0.87940(17) 0.79944(5) 0.0163(2) Uani d . 1 1
H H15A 0.4214 1.0450 0.8173 0.020 Uiso calc R 1 1
H H15B 0.3674 0.8773 0.7507 0.020 Uiso calc R 1 1
C C16 0.38254(7) 0.72582(17) 0.84959(5) 0.0159(2) Uani d . 1 1
C C17 0.32976(7) 0.52092(18) 0.82459(5) 0.0180(2) Uani d . 1 1
H H17 0.3112 0.4813 0.7746 0.022 Uiso calc R 1 1
C C18 0.30400(7) 0.37407(18) 0.87213(6) 0.0197(2) Uani d . 1 1
H H18 0.2680 0.2356 0.8544 0.024 Uiso calc R 1 1
C C19 0.33078(7) 0.42930(19) 0.94531(6) 0.0211(2) Uani d . 1 1
H H19 0.3140 0.3278 0.9778 0.025 Uiso calc R 1 1
C C20 0.38230(8) 0.6343(2) 0.97072(6) 0.0220(2) Uani d . 1 1
H H20 0.4005 0.6737 1.0207 0.026 Uiso calc R 1 1
C C21 0.40717(7) 0.78150(18) 0.92306(6) 0.0192(2) Uani d . 1 1
H H21 0.4415 0.9224 0.9408 0.023 Uiso calc R 1 1

loop_
_atom_site_aniso_label
_atom_site_aniso_U_11
_atom_site_aniso_U_22
_atom_site_aniso_U_33
_atom_site_aniso_U_12
_atom_site_aniso_U_13
_atom_site_aniso_U_23
O1 0.0225(4) 0.0148(4) 0.0208(4) 0.0004(3) 0.0055(3) 0.0034(3)
N1 0.0237(4) 0.0177(4) 0.0170(4) -0.0013(3) 0.0055(3) 0.0008(3)
C1 0.0300(6) 0.0227(5) 0.0173(5) 0.0001(4) 0.0060(4) 0.0025(4)
C2 0.0255(5) 0.0263(6) 0.0161(5) 0.0040(4) 0.0021(4) -0.0016(4)
C3 0.0218(5) 0.0211(5) 0.0235(5) -0.0015(4) 0.0024(4) -0.0054(4)
C4 0.0196(5) 0.0169(5) 0.0225(5) -0.0012(4) 0.0061(4) -0.0005(4)
C5 0.0146(4) 0.0152(5) 0.0172(5) 0.0017(3) 0.0054(4) -0.0002(4)
C6 0.0127(4) 0.0153(5) 0.0177(5) -0.0008(3) 0.0062(4) 0.0008(4)
C7 0.0156(4) 0.0140(4) 0.0138(4) -0.0001(3) 0.0043(4) 0.0013(3)
C8 0.0165(5) 0.0179(5) 0.0138(4) -0.0009(4) 0.0043(4) -0.0007(3)
C9 0.0163(5) 0.0173(5) 0.0110(4) -0.0024(4) 0.0029(3) -0.0026(3)
C10 0.0196(5) 0.0168(5) 0.0141(4) -0.0011(4) 0.0037(4) -0.0001(4)
C11 0.0217(5) 0.0223(5) 0.0166(5) -0.0053(4) 0.0077(4) -0.0015(4)
C12 0.0172(5) 0.0250(5) 0.0196(5) -0.0020(4) 0.0071(4) -0.0057(4)
C13 0.0200(5) 0.0181(5) 0.0191(5) 0.0013(4) 0.0040(4) -0.0027(4)
C14 0.0197(5) 0.0169(5) 0.0147(4) -0.0024(4) 0.0048(4) -0.0007(4)
C15 0.0166(5) 0.0151(5) 0.0171(5) 0.0019(3) 0.0052(4) 0.0018(3)
C16 0.0138(4) 0.0157(5) 0.0185(5) 0.0030(3) 0.0056(4) 0.0016(4)
C17 0.0164(4) 0.0196(5) 0.0169(4) 0.0003(4) 0.0040(4) -0.0003(4)
C18 0.0169(5) 0.0183(5) 0.0230(5) -0.0018(4) 0.0054(4) 0.0007(4)
C19 0.0203(5) 0.0226(5) 0.0219(5) 0.0003(4) 0.0092(4) 0.0048(4)
C20 0.0237(5) 0.0262(5) 0.0174(5) -0.0005(4) 0.0084(4) -0.0007(4)
C21 0.0197(5) 0.0177(5) 0.0204(5) -0.0012(4) 0.0071(4) -0.0023(4)

loop_
_atom_type_symbol
_atom_type_description
_atom_type_scat_dispersion_real
_atom_type_scat_dispersion_imag
_atom_type_scat_source
C C 0.0181 0.0091 'International Tables Vol C Tables 4.2.6.8 and 6.1.1.4'
H H 0.0000 0.0000 'International Tables Vol C Tables 4.2.6.8 and 6.1.1.4'
N N 0.0311 0.0180 'International Tables Vol C Tables 4.2.6.8 and 6.1.1.4'
O O 0.0492 0.0322 'International Tables Vol C Tables 4.2.6.8 and 6.1.1.4'

loop_
_geom_angle_atom_site_label_1
_geom_angle_atom_site_label_2
_geom_angle_atom_site_label_3
_geom_angle
C1 N1 C5 117.01(9)
N1 C1 C2 123.81(10)
N1 C1 H1 118.1
C2 C1 H1 118.1
C3 C2 C1 118.42(10)
C3 C2 H2 120.8
C1 C2 H2 120.8
C2 C3 C4 118.89(10)
C2 C3 H3 120.6
C4 C3 H3 120.6
C3 C4 C5 118.41(10)
C3 C4 H4 120.8
C5 C4 H4 120.8
N1 C5 C4 123.40(9)
N1 C5 C6 116.65(8)
C4 C5 C6 119.92(9)
O1 C6 C5 119.46(9)
O1 C6 C7 123.14(8)
C5 C6 C7 117.36(8)
C6 C7 C8 111.91(8)
C6 C7 C15 108.41(8)
C8 C7 C15 112.17(8)
C6 C7 H7 108.1
C8 C7 H7 108.1
C15 C7 H7 108.1
C9 C8 C7 112.99(8)
C9 C8 H8A 109.0
C7 C8 H8A 109.0
C9 C8 H8B 109.0
C7 C8 H8B 109.0
H8A C8 H8B 107.8
C10 C9 C14 118.47(9)
C10 C9 C8 119.98(9)
C14 C9 C8 121.55(9)
C11 C10 C9 120.82(9)
C11 C10 H10 119.6
C9 C10 H10 119.6
C12 C11 C10 120.20(9)
C12 C11 H11 119.9
C10 C11 H11 119.9
C13 C12 C11 119.46(9)
C13 C12 H12 120.3
C11 C12 H12 120.3
C12 C13 C14 120.31(10)
C12 C13 H13 119.8
C14 C13 H13 119.8
C13 C14 C9 120.75(9)
C13 C14 H14 119.6
C9 C14 H14 119.6
C16 C15 C7 114.03(8)
C16 C15 H15A 108.7
C7 C15 H15A 108.7
C16 C15 H15B 108.7
C7 C15 H15B 108.7
H15A C15 H15B 107.6
C21 C16 C17 118.25(9)
C21 C16 C15 120.38(9)
C17 C16 C15 121.33(9)
C18 C17 C16 120.77(9)
C18 C17 H17 119.6
C16 C17 H17 119.6
C19 C18 C17 120.25(10)
C19 C18 H18 119.9
C17 C18 H18 119.9
C18 C19 C20 119.55(10)
C18 C19 H19 120.2
C20 C19 H19 120.2
C21 C20 C19 120.06(10)
C21 C20 H20 120.0
C19 C20 H20 120.0
C20 C21 C16 121.10(10)
C20 C21 H21 119.5
C16 C21 H21 119.5

loop_
_geom_bond_atom_site_label_1
_geom_bond_atom_site_label_2
_geom_bond_distance
O1 C6 1.2172(12)
N1 C1 1.3365(14)
N1 C5 1.3414(13)
C1 C2 1.3897(16)
C1 H1 0.9500
C2 C3 1.3829(16)
C2 H2 0.9500
C3 C4 1.3893(15)
C3 H3 0.9500
C4 C5 1.3922(14)
C4 H4 0.9500
C5 C6 1.5103(13)
C6 C7 1.5110(13)
C7 C8 1.5320(13)
C7 C15 1.5573(13)
C7 H7 1.0000
C8 C9 1.5113(13)
C8 H8A 0.9900
C8 H8B 0.9900
C9 C10 1.3963(14)
C9 C14 1.3960(14)
C10 C11 1.3916(14)
C10 H10 0.9500
C11 C12 1.3910(15)
C11 H11 0.9500
C12 C13 1.3881(15)
C12 H12 0.9500
C13 C14 1.3922(14)
C13 H13 0.9500
C14 H14 0.9500
C15 C16 1.5111(13)
C15 H15A 0.9900
C15 H15B 0.9900
C16 C21 1.3950(14)
C16 C17 1.3974(14)
C17 C18 1.3928(14)
C17 H17 0.9500
C18 C19 1.3869(15)
C18 H18 0.9500
C19 C20 1.3905(15)
C19 H19 0.9500
C20 C21 1.3892(15)
C20 H20 0.9500
C21 H21 0.9500

loop_
_geom_torsion_atom_site_label_1
_geom_torsion_atom_site_label_2
_geom_torsion_atom_site_label_3
_geom_torsion_atom_site_label_4
_geom_torsion
C5 N1 C1 C2 2.48(16)
N1 C1 C2 C3 -0.61(17)
C1 C2 C3 C4 -1.43(16)
C2 C3 C4 C5 1.50(16)
C1 N1 C5 C4 -2.38(15)
C1 N1 C5 C6 175.79(9)
C3 C4 C5 N1 0.44(15)
C3 C4 C5 C6 -177.67(9)
N1 C5 C6 O1 -151.38(9)
C4 C5 C6 O1 26.85(13)
N1 C5 C6 C7 30.88(12)
C4 C5 C6 C7 -150.88(9)
O1 C6 C7 C8 24.09(13)
C5 C6 C7 C8 -158.27(8)
O1 C6 C7 C15 -100.14(10)
C5 C6 C7 C15 77.51(10)
C6 C7 C8 C9 66.67(10)
C15 C7 C8 C9 -171.23(8)
C7 C8 C9 C10 66.63(11)
C7 C8 C9 C14 -112.97(10)
C14 C9 C10 C11 -0.23(14)
C8 C9 C10 C11 -179.84(9)
C9 C10 C11 C12 -0.31(15)
C10 C11 C12 C13 0.38(15)
C11 C12 C13 C14 0.09(15)
C12 C13 C14 C9 -0.64(15)
C10 C9 C14 C13 0.70(14)
C8 C9 C14 C13 -179.69(9)
C6 C7 C15 C16 66.21(10)
C8 C7 C15 C16 -57.86(11)
C7 C15 C16 C21 90.50(11)
C7 C15 C16 C17 -87.20(11)
C21 C16 C17 C18 -1.18(15)
C15 C16 C17 C18 176.56(9)
C16 C17 C18 C19 -0.18(15)
C17 C18 C19 C20 0.99(16)
C18 C19 C20 C21 -0.42(16)
C19 C20 C21 C16 -0.98(16)
C17 C16 C21 C20 1.76(15)
C15 C16 C21 C20 -176.00(9)

loop_
_cod_related_entry_id
_cod_related_entry_database
_cod_related_entry_code
1 ChemSpider 30657470
